data_5000392
loop_
_publ_author_name
'Dell, Steven'
'Ho, Douglas M.'
'Pascal, Jr., Robert A.'

_publ_section_title
;
 in- and out-Cyclophanes Bearing Non-Hydrogen Bridgehead Substituents
;
_journal_issue 15
_journal_name_full 'The Journal of Organic Chemistry'
_journal_page_first 5626
_journal_page_last 5633
_journal_paper_doi 10.1021/jo990727+
_journal_volume 64
_journal_year 1999
_chemical_formula_moiety 'C30 H27 F1 S3 Si1'
_chemical_formula_sum 'C30 H27 F S3 Si'
_chemical_name_common Fluorosilaphane
_chemical_name_systematic
;
Tribenzo 6-fluoro-6-sila-2,10,19-trithia(5^6,14^)(11)metacyclophane
;
_space_group_IT_number 14
_symmetry_cell_setting monoclinic
_symmetry_space_group_name_Hall '-P 2ybc'
_symmetry_space_group_name_H-M 'P 1 21/c 1'
_cell_angle_alpha 90
_cell_angle_beta 109.324(2)
_cell_angle_gamma 90
_cell_formula_units_Z 4
_cell_length_a 10.3293(4)
_cell_length_b 17.0485(6)
_cell_length_c 15.3155(5)
_cell_volume 2545.100
_diffrn_ambient_temperature 110
_exptl_crystal_colour colorless.
_exptl_crystal_density_diffrn 1.385
_exptl_crystal_description needle
_exptl_crystal_preparation chloroform/ethanol
_refine_ls_R_factor_gt 4.77
_refine_ls_wR_factor_gt 4.77
_cod_original_sg_symbol_H-M 'P 21/c'
_cod_original_formula_sum 'C30 H27 F1 S3 Si1'
_cod_database_code 5000392

loop_
_symmetry_equiv_pos_site_id
_symmetry_equiv_pos_as_xyz
1 x,y,z
2 x,1/2-y,1/2+z
3 -x,-y,-z
4 -x,-1/2+y,-1/2-z

loop_
_atom_site_label
_atom_site_type_symbol
_atom_site_fract_x
_atom_site_fract_y
_atom_site_fract_z
Si1 Si 0.81113(7) 0.21067(4) 0.27969(5)
F1 F 0.6523(2) 0.21196(9) 0.26932(10)
S1 S 0.46133(7) 0.12441(4) 0.03999(4)
S2 S 0.62308(8) 0.09133(5) 0.45175(5)
S3 S 0.56995(7) 0.40681(4) 0.28998(5)
C1 C 0.3402(3) 0.1647(2) 0.1697(2)
C2 C 0.3735(3) 0.1293(2) 0.2557(2)
H1 H 0.3754(3) 0.0737(2) 0.2603(2)
C3 C 0.4044(3) 0.1752(2) 0.3361(2)
C4 C 0.4012(3) 0.2556(2) 0.3280(2)
H2 H 0.4199(3) 0.2869(2) 0.3822(2)
C5 C 0.3711(3) 0.2923(2) 0.2419(2)
C6 C 0.3384(3) 0.2461(2) 0.1631(2)
H3 H 0.3145(3) 0.2703(2) 0.1040(2)
C7 C 0.3201(3) 0.1144(2) 0.0853(2)
H4 H 0.2334(3) 0.1295(2) 0.0367(2)
H5 H 0.3121(3) 0.0588(2) 0.1014(2)
C8 C 0.6047(3) 0.0811(2) 0.1312(2)
H6 H 0.6033(3) 0.0979(2) 0.1927(2)
H7 H 0.5991(3) 0.0231(2) 0.1280(2)
C9 C 0.7345(3) 0.1090(2) 0.1161(2)
C10 C 0.8264(3) 0.1636(2) 0.1730(2)
C11 C 0.9400(3) 0.1861(2) 0.1477(2)
H8 H 1.0036(3) 0.2227(2) 0.1853(2)
C12 C 0.9623(3) 0.1565(2) 0.0692(2)
H9 H 1.0394(3) 0.1731(2) 0.0534(2)
C13 C 0.8711(3) 0.1026(2) 0.0146(2)
H10 H 0.8854(3) 0.0817(2) -0.0390(2)
C14 C 0.7595(3) 0.0793(2) 0.0381(2)
H11 H 0.6977(3) 0.0419(2) 0.0004(2)
C15 C 0.4547(3) 0.1351(2) 0.4289(2)
H12 H 0.3886(3) 0.0938(2) 0.4311(2)
H13 H 0.4590(3) 0.1738(2) 0.4780(2)
C16 C 0.7323(3) 0.1781(2) 0.4710(2)
H14 H 0.6919(3) 0.2177(2) 0.4224(2)
H15 H 0.7425(3) 0.2016(2) 0.5320(2)
C17 C 0.8691(3) 0.1515(2) 0.4676(2)
C18 C 0.9084(3) 0.1566(2) 0.3875(2)
C19 C 1.0338(3) 0.1233(2) 0.3916(2)
H16 H 1.0621(3) 0.1265(2) 0.3387(2)
C20 C 1.1186(3) 0.0856(2) 0.4701(2)
H17 H 1.2026(3) 0.0627(2) 0.4703(2)
C21 C 1.0793(3) 0.0819(2) 0.5479(2)
H18 H 1.1365(3) 0.0566(2) 0.6022(2)
C22 C 0.9571(3) 0.1149(2) 0.5465(2)
H19 H 0.9320(3) 0.1128(2) 0.6008(2)
C23 C 0.3909(3) 0.3794(2) 0.2371(2)
H20 H 0.3351(3) 0.4068(2) 0.2692(2)
H21 H 0.3584(3) 0.3962(2) 0.1715(2)
C24 C 0.6409(3) 0.3760(2) 0.2017(2)
H22 H 0.6109(3) 0.3220(2) 0.1809(2)
H23 H 0.6100(3) 0.4115(2) 0.1476(2)
C25 C 0.7949(3) 0.3793(2) 0.2452(2)
C26 C 0.8758(3) 0.3137(2) 0.2865(2)
C27 C 1.0171(3) 0.3258(2) 0.3302(2)
H24 H 1.0732(3) 0.2826(2) 0.3589(2)
C28 C 1.0775(3) 0.3991(2) 0.3328(2)
H25 H 1.1734(3) 0.4055(2) 0.3625(2)
C29 C 0.9969(3) 0.4627(2) 0.2916(2)
H26 H 1.0371(3) 0.5130(2) 0.2930(2)
C30 C 0.8577(3) 0.4522(2) 0.2487(2)
H27 H 0.8030(3) 0.4961(2) 0.2206(2)

loop_
_atom_type_symbol
_atom_type_radius_bond
C 0.68
H 0.23
F 0.64
S 1.02
Si 1.20
